data_4114067
loop_
_publ_author_name
'Gary D. Enright'
'Konstantin A. Udachin'
'Igor L. Moudrakovski'
'John A. Ripmeester'

_publ_section_title
;
 Thermally Programmable Gas Storage and Release in Single Crystals of an
 Organic van der Waals Host
;
_journal_name_full 'Journal of the American Chemical Society'
_journal_page_first 9896
_journal_page_last 9897
_journal_paper_doi 10.1021/ja0351701
_journal_volume 125
_journal_year 2003
_chemical_formula_moiety 'C44 H56 O4 Xe '
_chemical_formula_sum 'C44 H56 O4 Xe0.75'
_chemical_formula_weight 747.03
_chemical_name_common t-Butyl-calix[4]arene*0.75Xe
_chemical_name_systematic t-Butyl-calix[4]arene*0.75Xe
_space_group_IT_number 14
_symmetry_cell_setting monoclinic
_symmetry_space_group_name_Hall '-P 2yn'
_symmetry_space_group_name_H-M 'P 1 21/n 1'
_atom_sites_solution_hydrogens geom
_atom_sites_solution_primary direct
_atom_sites_solution_secondary difmap
_audit_creation_method SHELXL-97
_cell_angle_alpha 90.00
_cell_angle_beta 90.003(5)
_cell_angle_gamma 90.00
_cell_formula_units_Z 4
_cell_length_a 12.629(4)
_cell_length_b 25.768(7)
_cell_length_c 12.647(4)
_cell_measurement_temperature 173(2)
_cell_volume 4116(2)
_computing_structure_refinement 'SHELXL-97 (Sheldrick, 1997)'
_computing_structure_solution 'SHELXS-97 (Sheldrick, 1990)'
_diffrn_ambient_temperature 173(2)
_diffrn_measured_fraction_theta_full 0.997
_diffrn_measured_fraction_theta_max 0.997
_diffrn_radiation_monochromator graphite
_diffrn_radiation_source 'fine-focus sealed tube'
_diffrn_radiation_type MoK\a
_diffrn_radiation_wavelength 0.71070
_diffrn_reflns_av_R_equivalents 0.1687
_diffrn_reflns_av_sigmaI/netI 0.1226
_diffrn_reflns_limit_h_max 12
_diffrn_reflns_limit_h_min -12
_diffrn_reflns_limit_k_max 25
_diffrn_reflns_limit_k_min -25
_diffrn_reflns_limit_l_max 12
_diffrn_reflns_limit_l_min -12
_diffrn_reflns_number 24929
_diffrn_reflns_theta_full 20.85
_diffrn_reflns_theta_max 20.85
_diffrn_reflns_theta_min 1.58
_exptl_absorpt_coefficient_mu 0.671
_exptl_absorpt_correction_type empirical
_exptl_absorpt_process_details sadabs
_exptl_crystal_colour colourless
_exptl_crystal_density_diffrn 1.206
_exptl_crystal_F_000 1569
_exptl_crystal_size_max 0.4
_exptl_crystal_size_mid 0.4
_exptl_crystal_size_min 0.1
_refine_diff_density_max 1.705
_refine_diff_density_min -1.101
_refine_diff_density_rms 0.339
_refine_ls_extinction_coef 0.203(5)
_refine_ls_extinction_expression Fc^*^=kFc[1+0.001xFc^2^\l^3^/sin(2\q)]^-1/4^
_refine_ls_extinction_method SHELXL
_refine_ls_goodness_of_fit_ref 1.895
_refine_ls_hydrogen_treatment mixed
_refine_ls_matrix_type full
_refine_ls_number_parameters 348
_refine_ls_number_reflns 4325
_refine_ls_number_restraints 40
_refine_ls_restrained_S_all 1.892
_refine_ls_R_factor_all 0.2466
_refine_ls_R_factor_gt 0.2143
_refine_ls_shift/su_max 0.602
_refine_ls_shift/su_mean 0.046
_refine_ls_structure_factor_coef Fsqd
_refine_ls_weighting_details 'calc w=1/[\s^2^(Fo^2^)+(0.2000P)^2^+0.0000P] where P=(Fo^2^+2Fc^2^)/3'
_refine_ls_weighting_scheme calc
_refine_ls_wR_factor_gt 0.4749
_refine_ls_wR_factor_ref 0.4939
_reflns_number_gt 3097
_reflns_number_total 4325
_reflns_threshold_expression >2sigma(I)
_cod_data_source_file ja0351701si20030308_041627.cif
_cod_data_source_block k124
_cod_database_code 4114067

loop_
_symmetry_equiv_pos_as_xyz
'x, y, z'
'-x+1/2, y+1/2, -z+1/2'
'-x, -y, -z'
'x-1/2, -y-1/2, z-1/2'

loop_
_atom_site_label
_atom_site_type_symbol
_atom_site_fract_x
_atom_site_fract_y
_atom_site_fract_z
_atom_site_U_iso_or_equiv
_atom_site_adp_type
_atom_site_occupancy
_atom_site_symmetry_multiplicity
_atom_site_calc_flag
_atom_site_refinement_flags
Xe1 Xe 0.74910(12) 0.11028(5) 0.10786(12) 0.0665(4) Uani 0.56 1 d P
Xe2 Xe 0.7139(7) 0.0931(3) 0.1015(9) 0.0665(4) Uani 0.09 1 d P
Xe3 Xe 0.7762(7) 0.0921(3) 0.1015(8) 0.0665(4) Uani 0.10 1 d P
C1 C 0.56208(13) 0.22672(6) -0.00739(14) 0.485(8) Uani 1 1 d G
C2 C 0.49015(13) 0.20462(6) 0.06225(15) 0.165(8) Uani 1 1 d G
C3 C 0.43731(14) 0.15997(7) 0.03124(16) 0.437(9) Uani 1 1 d G
H3 H 0.3893 0.1446 0.0798 0.525 Uiso 1 1 calc R
C4 C 0.45086(15) 0.13612(7) -0.06837(17) 0.164(9) Uani 1 1 d GD
C5 C 0.52412(15) 0.15993(7) -0.13526(16) 0.136(4) Uani 1 1 d G
H5 H 0.5362 0.1452 -0.2031 0.164 Uiso 1 1 calc R
C6 C 0.58058(14) 0.20456(7) -0.10678(14) 0.486(12) Uani 1 1 d G
C7 C 0.66118(15) 0.22752(8) -0.18327(14) 0.315(4) Uani 1 1 d G
H7A H 0.6620 0.2657 -0.1752 0.378 Uiso 1 1 calc R
H7B H 0.6393 0.2195 -0.2567 0.378 Uiso 1 1 calc R
C8 C 0.38449(16) 0.08754(7) -0.0872(2) 0.627(10) Uani 1 1 d GD
C12 C 0.84331(14) 0.22969(8) -0.09589(17) 0.037(3) Uani 1 1 d G
C13 C 0.77257(14) 0.20647(8) -0.16470(16) 0.098(5) Uani 1 1 d G
C14 C 0.80299(16) 0.16064(9) -0.21546(17) 0.078(4) Uani 1 1 d G
H14 H 0.7552 0.1444 -0.2630 0.093 Uiso 1 1 calc R
C15 C 0.90171(16) 0.13839(9) -0.19787(19) 0.070(4) Uani 1 1 d GD
C16 C 0.96922(14) 0.16307(9) -0.1275(2) 0.032(2) Uani 1 1 d G
H16 H 1.0369 0.1483 -0.1147 0.038 Uiso 1 1 calc R
C17 C 0.94221(13) 0.20849(9) -0.07479(19) 0.049(3) Uani 1 1 d G
C18 C 1.01947(13) 0.23138(9) 0.0053(2) 0.030(2) Uani 1 1 d G
H18A H 1.0930 0.2238 -0.0171 0.037 Uiso 1 1 calc R
H18B H 1.0106 0.2695 0.0078 0.037 Uiso 1 1 calc R
C19 C 0.93676(18) 0.08873(10) -0.2543(2) 0.115(5) Uani 1 1 d GD
C23 C 0.92958(15) 0.22980(9) 0.18813(18) 0.194(8) Uani 1 1 d G
C24 C 1.00027(14) 0.20870(9) 0.1146(2) 0.062(4) Uani 1 1 d G
C25 C 1.05449(14) 0.16458(10) 0.1470(2) 0.110(7) Uani 1 1 d G
H25 H 1.1042 0.1500 0.0991 0.132 Uiso 1 1 calc R
C26 C 1.04178(16) 0.14018(11) 0.2439(2) 0.243(7) Uani 1 1 d GD
C27 C 0.96828(17) 0.16355(11) 0.3117(2) 0.058(3) Uani 1 1 d G
H27 H 0.9570 0.1485 0.3794 0.070 Uiso 1 1 calc R
C28 C 0.91137(16) 0.20745(10) 0.28503(18) 0.361(9) Uani 1 1 d G
C29 C 0.83033(18) 0.22942(11) 0.36265(16) 0.201(6) Uani 1 1 d G
H29A H 0.8286 0.2677 0.3559 0.241 Uiso 1 1 calc R
H29B H 0.8525 0.2209 0.4357 0.241 Uiso 1 1 calc R
C30 C 1.10614(18) 0.09189(12) 0.2718(3) 0.767(18) Uani 1 1 d GD
C34 C 0.64727(16) 0.22878(9) 0.27233(14) 0.161(6) Uani 1 1 d G
C35 C 0.71917(18) 0.20786(10) 0.34340(15) 0.362(6) Uani 1 1 d G
C36 C 0.68839(19) 0.16403(11) 0.39965(15) 0.054(3) Uani 1 1 d G
H36 H 0.7370 0.1495 0.4487 0.065 Uiso 1 1 calc R
C37 C 0.58939(19) 0.14017(10) 0.38774(16) 0.655(9) Uani 1 1 d GD
C38 C 0.52214(17) 0.16287(9) 0.31163(15) 0.114(3) Uani 1 1 d G
H38 H 0.4555 0.1469 0.2990 0.137 Uiso 1 1 calc R
C39 C 0.54703(16) 0.20656(8) 0.25461(14) 0.138(4) Uani 1 1 d G
C40 C 0.47158(14) 0.22867(7) 0.17038(15) 0.35(2) Uani 1 1 d G
H40A H 0.3975 0.2222 0.1923 0.418 Uiso 1 1 calc R
H40B H 0.4817 0.2667 0.1656 0.418 Uiso 1 1 calc R
C41 C 0.5674(2) 0.09235(12) 0.45404(19) 0.098(5) Uani 1 1 d GD
O1 O 0.61338(14) 0.27283(6) 0.01468(15) 0.205(6) Uani 1 1 d G
H1 H 0.6538 0.2805 -0.0357 0.246 Uiso 1 1 calc R
O2 O 0.81753(14) 0.27500(7) -0.04245(17) 0.168(4) Uani 1 1 d G
H2 H 0.7560 0.2843 -0.0593 0.201 Uiso 1 1 calc R
O3 O 0.87684(15) 0.27673(8) 0.16289(18) 0.056(2) Uani 1 1 d G
H3 H 0.8945 0.2863 0.1019 0.067 Uiso 1 1 calc R
O4 O 0.67455(16) 0.27351(8) 0.21913(15) 0.111(4) Uani 1 1 d G
H4 H 0.7354 0.2830 0.2379 0.133 Uiso 1 1 calc R
C9 C 0.4235(12) 0.0464(4) -0.0079(9) 0.57(3) Uani 1 1 d D
C10 C 0.4155(13) 0.0676(4) -0.1963(6) 0.146(8) Uani 1 1 d D
C11 C 0.2677(6) 0.0973(5) -0.0669(14) 0.179(9) Uani 1 1 d D
C20 C 0.8462(7) 0.0672(5) -0.3200(10) 0.242(11) Uani 1 1 d D
C21 C 1.0311(7) 0.1000(8) -0.3261(10) 0.36(2) Uani 1 1 d D
C22 C 0.9657(11) 0.0517(4) -0.1636(8) 0.195(8) Uani 1 1 d D
C31 C 1.1389(12) 0.0978(4) 0.3899(6) 0.134(7) Uani 1 1 d D
C32 C 1.0500(11) 0.0411(3) 0.2483(13) 0.40(3) Uani 1 1 d D
C33 C 1.2116(7) 0.0921(8) 0.2135(11) 0.255(12) Uani 1 1 d D
C42 C 0.6529(7) 0.0503(3) 0.4416(10) 0.117(6) Uani 1 1 d D
C43 C 0.5580(16) 0.1096(4) 0.5699(6) 0.180(11) Uani 1 1 d D
C44 C 0.4669(6) 0.0668(3) 0.4115(8) 0.089(5) Uani 1 1 d D
H9A H 0.3890 0.0498 0.0569 0.107 Uiso 1 1 d .
H10A H 0.4192 0.0315 -0.1977 0.107 Uiso 1 1 d .
H11A H 0.2461 0.0760 -0.0065 0.107 Uiso 1 1 d .
H20A H 0.8043 0.0977 -0.3482 0.107 Uiso 1 1 d .
H21A H 1.0128 0.0931 -0.3989 0.107 Uiso 1 1 d .
H22A H 0.9076 0.0307 -0.1464 0.107 Uiso 1 1 d .
H31A H 1.0868 0.0815 0.4324 0.107 Uiso 1 1 d .
H32A H 1.0072 0.0311 0.3079 0.107 Uiso 1 1 d .
H33A H 1.2545 0.0630 0.2339 0.107 Uiso 1 1 d .
H42A H 0.6827 0.0511 0.3718 0.107 Uiso 1 1 d .
H43A H 0.6319 0.1236 0.5899 0.107 Uiso 1 1 d .
H44A H 0.4061 0.0874 0.4276 0.107 Uiso 1 1 d .
H9B H 0.5016 0.0552 0.0058 0.107 Uiso 1 1 d .
H10B H 0.4883 0.0816 -0.2124 0.107 Uiso 1 1 d .
H11B H 0.2288 0.0789 -0.1291 0.107 Uiso 1 1 d .
H20B H 0.7980 0.0483 -0.2761 0.107 Uiso 1 1 d .
H21B H 1.0912 0.0833 -0.3049 0.107 Uiso 1 1 d .
H22B H 0.9932 0.0703 -0.1069 0.107 Uiso 1 1 d .
H31B H 1.1565 0.1302 0.4058 0.107 Uiso 1 1 d .
H32B H 1.0954 0.0149 0.2271 0.107 Uiso 1 1 d .
H33B H 1.2479 0.1234 0.2216 0.107 Uiso 1 1 d .
H42B H 0.6187 0.0158 0.4500 0.107 Uiso 1 1 d .
H43B H 0.5575 0.0762 0.6134 0.107 Uiso 1 1 d .
H44B H 0.4581 0.0326 0.4435 0.107 Uiso 1 1 d .
H9C H 0.4218 0.0136 -0.0372 0.107 Uiso 1 1 d .
H10C H 0.3698 0.0813 -0.2493 0.107 Uiso 1 1 d .
H11C H 0.2486 0.1298 -0.0641 0.107 Uiso 1 1 d .
H20C H 0.8694 0.0479 -0.3775 0.107 Uiso 1 1 d .
H21C H 1.0438 0.1388 -0.3231 0.107 Uiso 1 1 d .
H22C H 1.0230 0.0284 -0.1917 0.107 Uiso 1 1 d .
H31C H 1.2050 0.0743 0.3975 0.107 Uiso 1 1 d .
H32C H 0.9981 0.0477 0.1889 0.107 Uiso 1 1 d .
H33C H 1.1976 0.0873 0.1355 0.107 Uiso 1 1 d .
H42C H 0.7060 0.0534 0.4935 0.107 Uiso 1 1 d .
H43C H 0.5086 0.1303 0.5846 0.107 Uiso 1 1 d .
H44C H 0.4716 0.0621 0.3358 0.107 Uiso 1 1 d .

loop_
_atom_site_aniso_label
_atom_site_aniso_U_11
_atom_site_aniso_U_22
_atom_site_aniso_U_33
_atom_site_aniso_U_23
_atom_site_aniso_U_13
_atom_site_aniso_U_12
Xe1 0.0542(8) 0.0771(7) 0.0681(7) -0.0071(7) -0.0057(8) 0.0017(8)
Xe2 0.0542(8) 0.0771(7) 0.0681(7) -0.0071(7) -0.0057(8) 0.0017(8)
Xe3 0.0542(8) 0.0771(7) 0.0681(7) -0.0071(7) -0.0057(8) 0.0017(8)
C1 0.489(4) 0.31(2) 0.659(6) 0.104(9) 0.662(3) 0.110(9)
C2 0.085(9) 0.021(5) 0.39(2) -0.093(8) 0.015(12) 0.042(6)
C3 0.79(2) 0.330(10) 0.195(10) -0.250(8) -0.345(12) 0.465(12)
C4 0.047(7) 0.062(8) 0.38(3) -0.016(12) 0.102(11) -0.016(7)
C5 0.159(8) 0.124(9) 0.126(6) -0.093(6) -0.161(5) 0.067(7)
C6 0.000(4) 1.02(4) 0.435(11) -0.548(14) -0.180(5) 0.137(10)
C7 0.575(10) 0.074(4) 0.295(6) 0.198(4) 0.449(5) 0.236(5)
C8 0.449(8) 0.289(9) 1.14(3) -0.464(14) -0.697(10) 0.382(6)
C12 0.000(4) 0.000(3) 0.112(7) -0.044(4) 0.050(4) -0.023(3)
C13 0.191(12) 0.045(6) 0.058(8) 0.019(5) -0.040(8) -0.077(7)
C14 0.037(6) 0.042(6) 0.155(11) -0.044(7) 0.038(7) -0.006(5)
C15 0.086(8) 0.121(9) 0.003(5) -0.029(6) -0.018(5) 0.021(8)
C16 0.000(4) 0.087(6) 0.008(4) 0.041(4) -0.019(3) -0.043(4)
C17 0.121(8) 0.000(4) 0.025(5) -0.025(4) -0.025(6) 0.033(5)
C18 0.000(4) 0.091(6) 0.000(4) 0.032(4) 0.020(3) 0.036(4)
C19 0.026(5) 0.284(14) 0.035(6) 0.017(8) 0.033(5) -0.095(7)
C23 0.000(4) 0.024(5) 0.56(2) -0.048(10) -0.132(8) -0.007(4)
C24 0.105(9) 0.000(4) 0.082(8) 0.013(5) -0.013(7) -0.011(5)
C25 0.024(6) 0.024(5) 0.282(19) 0.026(8) 0.028(9) 0.016(5)
C26 0.000(6) 0.329(13) 0.401(17) 0.314(10) -0.036(8) -0.038(8)
C27 0.000(4) 0.091(6) 0.083(6) 0.090(4) -0.038(4) -0.008(4)
C28 1.05(3) 0.009(5) 0.020(3) 0.013(3) 0.286(6) -0.096(9)
C29 0.000(3) 0.033(5) 0.569(17) -0.029(8) -0.197(5) 0.041(3)
C30 0.089(7) 0.213(12) 2.00(5) 0.528(18) -0.487(13) -0.116(8)
C34 0.333(14) 0.092(8) 0.058(6) -0.048(6) -0.157(7) 0.100(9)
C35 0.278(17) 0.467(8) 0.341(8) 0.442(5) -0.171(9) -0.258(9)
C36 0.000(3) 0.084(6) 0.079(6) -0.037(5) -0.053(4) 0.056(4)
C37 0.000(6) 0.352(6) 1.61(3) -0.765(8) -0.068(10) 0.082(5)
C38 0.122(7) 0.134(5) 0.087(5) 0.140(4) 0.085(5) 0.131(5)
C39 0.004(5) 0.219(7) 0.192(8) -0.205(5) -0.001(5) 0.059(5)
C40 0.86(6) 0.173(15) 0.016(8) 0.040(9) -0.097(17) 0.14(2)
C41 0.119(10) 0.000(5) 0.176(12) -0.019(6) 0.089(9) -0.030(5)
O1 0.285(13) 0.177(8) 0.152(11) 0.024(8) -0.101(9) -0.149(8)
O2 0.089(4) 0.017(3) 0.398(11) 0.061(5) 0.164(5) -0.026(3)
O3 0.020(3) 0.061(4) 0.086(5) 0.013(4) -0.012(4) -0.011(3)
O4 0.135(9) 0.091(6) 0.107(8) -0.027(6) 0.005(7) -0.014(6)
C9 0.137(15) 0.53(6) 1.05(7) -0.18(6) -0.32(2) -0.02(3)
C10 0.31(2) 0.067(7) 0.056(7) -0.075(5) 0.017(10) 0.034(10)
C11 0.23(2) 0.123(10) 0.181(17) 0.086(10) -0.067(15) -0.108(11)
C20 0.139(15) 0.140(10) 0.45(3) -0.183(13) -0.062(18) 0.092(10)
C21 0.168(14) 0.41(3) 0.52(6) -0.09(3) 0.03(3) -0.236(13)
C22 0.194(12) 0.136(10) 0.26(2) -0.075(12) 0.135(13) -0.136(8)
C31 0.224(18) 0.061(7) 0.117(11) 0.046(7) -0.072(12) -0.056(9)
C32 0.73(8) 0.42(4) 0.049(14) 0.073(18) 0.08(3) 0.23(5)
C33 0.212(18) 0.19(2) 0.37(3) 0.05(2) 0.203(17) 0.073(16)
C42 0.154(12) 0.073(8) 0.124(11) 0.047(7) 0.067(10) -0.030(9)
C43 0.155(19) 0.072(9) 0.31(3) -0.089(12) -0.025(19) 0.011(10)
C44 0.151(11) 0.004(4) 0.111(9) 0.059(5) 0.001(8) -0.033(6)

loop_
_atom_type_symbol
_atom_type_description
_atom_type_scat_dispersion_real
_atom_type_scat_dispersion_imag
_atom_type_scat_source
C C 0.0033 0.0016 'International Tables Vol C Tables 4.2.6.8 and 6.1.1.4'
H H 0.0000 0.0000 'International Tables Vol C Tables 4.2.6.8 and 6.1.1.4'
O O 0.0106 0.0060 'International Tables Vol C Tables 4.2.6.8 and 6.1.1.4'
Xe Xe -0.4205 1.9578 'International Tables Vol C Tables 4.2.6.8 and 6.1.1.4'

loop_
_geom_angle_atom_site_label_1
_geom_angle_atom_site_label_2
_geom_angle_atom_site_label_3
_geom_angle
Xe3 Xe1 Xe2 80.4(11)
Xe1 Xe2 Xe3 47.2(9)
Xe1 Xe3 Xe2 52.4(9)
O1 C1 C2 122.1
O1 C1 C6 117.0
C2 C1 C6 120.8
C3 C2 C1 118.4
C3 C2 C40 121.2
C1 C2 C40 120.3
C2 C3 C4 123.7
C5 C4 C3 115.5
C5 C4 C8 129.1
C3 C4 C8 115.4
C4 C5 C6 122.9
C1 C6 C5 118.7
C1 C6 C7 121.5
C5 C6 C7 119.7
C6 C7 C13 112.3
C11 C8 C10 117.3(8)
C11 C8 C4 111.8(5)
C10 C8 C4 106.1(5)
C11 C8 C9 108.4(8)
C10 C8 C9 105.9(6)
C4 C8 C9 106.8(5)
C13 C12 O2 121.2
C13 C12 C17 122.1
O2 C12 C17 116.6
C12 C13 C14 118.5
C12 C13 C7 122.6
C14 C13 C7 118.9
C15 C14 C13 121.4
C16 C15 C14 117.7
C16 C15 C19 120.3
C14 C15 C19 122.0
C15 C16 C17 122.9
C12 C17 C16 117.4
C12 C17 C18 123.4
C16 C17 C18 119.2
C24 C18 C17 110.7
C20 C19 C21 109.3(7)
C20 C19 C15 110.0(4)
C21 C19 C15 110.2(7)
C20 C19 C22 111.1(7)
C21 C19 C22 112.1(8)
C15 C19 C22 103.9(4)
C28 C23 C24 122.5
C28 C23 O3 118.7
C24 C23 O3 118.8
C25 C24 C23 115.9
C25 C24 C18 120.3
C23 C24 C18 123.8
C26 C25 C24 125.1
C25 C26 C27 115.0
C25 C26 C30 120.8
C27 C26 C30 124.1
C28 C27 C26 123.2
C23 C28 C27 118.3
C23 C28 C29 122.0
C27 C28 C29 119.7
C28 C29 C35 112.2
C32 C30 C33 108.4(9)
C32 C30 C26 114.1(5)
C33 C30 C26 110.5(7)
C32 C30 C31 113.4(8)
C33 C30 C31 103.4(7)
C26 C30 C31 106.5(5)
O4 C34 C35 118.5
O4 C34 C39 119.2
C35 C34 C39 122.3
C34 C35 C36 117.7
C34 C35 C29 124.3
C36 C35 C29 118.1
C35 C36 C37 123.4
C36 C37 C38 115.4
C36 C37 C41 117.4
C38 C37 C41 127.2
C39 C38 C37 124.1
C38 C39 C34 117.1
C38 C39 C40 121.7
C34 C39 C40 121.1
C2 C40 C39 112.1
C37 C41 C44 107.9(3)
C37 C41 C43 107.8(5)
C44 C41 C43 113.3(8)
C37 C41 C42 112.8(4)
C44 C41 C42 104.1(5)
C43 C41 C42 110.9(8)

loop_
_geom_bond_atom_site_label_1
_geom_bond_atom_site_label_2
_geom_bond_distance
Xe1 Xe3 0.586(8)
Xe1 Xe2 0.632(9)
Xe2 Xe3 0.787(12)
C1 O1 1.3817
C1 C2 1.3876
C1 C6 1.4002
C2 C3 1.3866
C2 C40 1.5198
C3 C4 1.4120
C4 C5 1.3957
C4 C8 1.5252
C5 C6 1.4004
C6 C7 1.5239
C7 C13 1.5259
C8 C11 1.518(8)
C8 C10 1.524(8)
C8 C9 1.540(11)
C12 C13 1.3832
C12 O2 1.3879
C12 C17 1.3890
C13 C14 1.3980
C14 C15 1.3901
C15 C16 1.3872
C15 C19 1.5307
C16 C17 1.3892
C17 C18 1.5249
C18 C24 1.5207
C19 C20 1.518(10)
C19 C21 1.526(10)
C19 C22 1.537(9)
C23 C28 1.3735
C23 C24 1.3989
C23 O3 1.4170
C24 C25 1.3890
C25 C26 1.3861
C26 C27 1.4003
C26 C30 1.5278
C27 C28 1.3822
C28 C29 1.5269
C29 C35 1.5292
C30 C32 1.519(10)
C30 C33 1.523(9)
C30 C31 1.557(8)
C34 O4 1.3782
C34 C35 1.3867
C34 C39 1.4074
C35 C36 1.3903
C36 C37 1.4014
C37 C38 1.4106
C37 C41 1.5161
C38 C39 1.3735
C39 C40 1.5387
C41 C44 1.527(8)
C41 C43 1.536(8)
C41 C42 1.537(9)
